data_7032801
loop_
_publ_author_name
'Basile, Madeline'
'Unruh, Daniel K.'
'Flores, Erin'
'Johns, Adam'
'Forbes, Tori Z.'

_publ_section_title
;
 Structural characterization of environmentally relevant ternary uranyl
 citrate complexes present in aqueous solutions and solid state materials.
;
_journal_issue 6
_journal_name_full 'Dalton transactions (Cambridge, England : 2003)'
_journal_page_first 2597
_journal_page_last 2605
_journal_paper_doi 10.1039/c4dt02442g
_journal_volume 44
_journal_year 2015
_chemical_formula_sum 'C32 H84 Fe4 N8 O52 U2'
_chemical_formula_weight 2112.53
_chemical_name_systematic
;
 ?
;
_space_group_IT_number 2
_symmetry_cell_setting triclinic
_symmetry_Int_Tables_number 2
_symmetry_space_group_name_Hall '-P 1'
_symmetry_space_group_name_H-M 'P -1'
_atom_sites_solution_hydrogens mixed
_audit_creation_date 2013-11-20T16:53:20-00:00
_audit_creation_method 'WinGX routine CIF_UPDATE'
_cell_angle_alpha 77.664(3)
_cell_angle_beta 71.186(3)
_cell_angle_gamma 66.255(2)
_cell_formula_units_Z 1
_cell_length_a 11.2951(8)
_cell_length_b 11.6508(9)
_cell_length_c 14.0541(11)
_cell_measurement_reflns_used 6548
_cell_measurement_temperature 100(2)
_cell_measurement_theta_max 24.91
_cell_measurement_theta_min 2.34
_cell_volume 1595.0(2)
_computing_cell_refinement 'APEX2 (Bruker AXS, 2006)'
_computing_data_collection 'Collect (Nonius BV, 1997-2000)'
_computing_data_reduction 'APEX2 (Bruker AXS, 2006)'
_computing_molecular_graphics 'CrystalMaker v2.7.7'
_computing_structure_refinement 'SHELXL-2013 (Sheldrick, 2013)'
_computing_structure_solution 'SHELXL-2013 (Sheldrick, 2013)'
_diffrn_ambient_temperature 100(2)
_diffrn_measured_fraction_theta_full 0.996
_diffrn_measured_fraction_theta_max 0.991
_diffrn_measurement_device_type KappaCCD
_diffrn_measurement_method 'CCD phi and omega scans'
_diffrn_radiation_monochromator graphite
_diffrn_radiation_type MoK\a
_diffrn_radiation_wavelength 0.71073
_diffrn_reflns_av_R_equivalents 0.055
_diffrn_reflns_Laue_measured_fraction_full 0.996
_diffrn_reflns_Laue_measured_fraction_max 0.991
_diffrn_reflns_limit_h_max 13
_diffrn_reflns_limit_h_min -13
_diffrn_reflns_limit_k_max 13
_diffrn_reflns_limit_k_min -12
_diffrn_reflns_limit_l_max 16
_diffrn_reflns_limit_l_min -16
_diffrn_reflns_number 18604
_diffrn_reflns_point_group_measured_fraction_full 0.996
_diffrn_reflns_point_group_measured_fraction_max 0.991
_diffrn_reflns_theta_full 25.242
_diffrn_reflns_theta_max 25.014
_diffrn_reflns_theta_min 1.538
_exptl_absorpt_coefficient_mu 6.071
_exptl_absorpt_correction_T_max 0.5618
_exptl_absorpt_correction_T_min 0.441
_exptl_absorpt_correction_type multi-scan
_exptl_absorpt_process_details SADABS
_exptl_crystal_colour 'dark yellow'
_exptl_crystal_density_diffrn 2.199
_exptl_crystal_description blade
_exptl_crystal_F_000 1036
_exptl_crystal_size_max 0.18
_exptl_crystal_size_mid 0.17
_exptl_crystal_size_min 0.02
_refine_diff_density_max 3.303
_refine_diff_density_min -1.793
_refine_diff_density_rms 0.204
_refine_ls_extinction_method none
_refine_ls_goodness_of_fit_ref 1.102
_refine_ls_hydrogen_treatment mixed
_refine_ls_matrix_type full
_refine_ls_number_parameters 488
_refine_ls_number_reflns 5575
_refine_ls_number_restraints 92
_refine_ls_restrained_S_all 1.102
_refine_ls_R_factor_all 0.0453
_refine_ls_R_factor_gt 0.0385
_refine_ls_shift/su_max 0.002
_refine_ls_shift/su_mean 0
_refine_ls_structure_factor_coef Fsqd
_refine_ls_weighting_details 'w=1/[\s^2^(Fo^2^)+(0.0345P)^2^+11.7666P] where P=(Fo^2^+2Fc^2^)/3'
_refine_ls_weighting_scheme calc
_refine_ls_wR_factor_gt 0.0948
_refine_ls_wR_factor_ref 0.0981
_reflns_number_gt 5005
_reflns_number_total 5575
_reflns_threshold_expression 'I > 2\s(I)'
_cod_data_source_file c4dt02442g2.cif
_cod_data_source_block U2Fe4
_cod_depositor_comments 'Adding full bibliography for 7032797--7032801.cif.'
_cod_database_code 7032801
_shelx_estimated_absorpt_t_min 0.408
_shelx_estimated_absorpt_t_max 0.888

loop_
_symmetry_equiv_pos_as_xyz
'x, y, z'
'-x, -y, -z'

loop_
_atom_site_label
_atom_site_type_symbol
_atom_site_fract_x
_atom_site_fract_y
_atom_site_fract_z
_atom_site_U_iso_or_equiv
_atom_site_adp_type
_atom_site_occupancy
_atom_site_calc_flag
U1 U -0.21266(3) 0.30455(2) 0.18884(2) 0.00777(10) Uani 1 d
Fe2 Fe 0.09016(10) 0.10669(9) 0.06731(7) 0.0070(2) Uani 1 d
Fe3 Fe -0.21004(10) 0.03820(9) 0.12102(7) 0.0069(2) Uani 1 d
O1 O -0.1860(5) 0.2234(5) 0.3082(4) 0.0136(11) Uani 1 d
O2 O 0.0120(5) 0.2805(4) 0.1099(3) 0.0090(10) Uani 1 d
O3 O -0.2452(5) 0.3957(5) 0.0742(4) 0.0150(11) Uani 1 d
O4 O 0.1361(5) 0.0457(4) 0.2042(4) 0.0106(11) Uani 1 d
O5 O -0.3452(5) 0.1982(4) 0.1772(4) 0.0101(7) Uani 1 d
O6 O -0.3957(5) 0.0224(4) 0.1359(4) 0.0097(7) Uani 1 d
O7 O -0.2374(5) -0.0420(5) 0.2715(4) 0.0129(11) Uani 1 d
O8 O 0.2593(5) 0.1587(5) 0.0260(4) 0.0120(11) Uani 1 d
O9 O -0.2017(5) 0.0689(4) -0.0282(3) 0.0082(10) Uani 1 d
O10 O -0.6024(5) 0.0761(5) 0.2364(4) 0.0154(11) Uani 1 d
O11 O 0.1043(5) 0.0667(5) 0.3647(4) 0.0145(11) Uani 1 d
O12 O -0.0889(5) 0.1145(4) 0.1151(3) 0.0098(10) Uani 1 d
O13 O 0.3332(5) 0.2921(5) 0.0612(4) 0.0106(10) Uani 1 d
O14 O -0.0972(5) -0.1333(4) 0.0805(3) 0.0097(10) Uani 1 d
O15 O -0.3002(6) -0.0409(5) 0.4384(4) 0.0197(12) Uani 1 d
O16 O -0.1680(5) 0.4706(4) 0.2286(4) 0.0119(11) Uani 1 d
O17 O -0.4377(5) 0.4091(5) 0.2758(4) 0.0137(11) Uani 1 d
O18 O -0.1136(5) 0.6389(4) 0.1994(4) 0.0143(11) Uani 1 d
O19 O -0.6530(5) 0.5178(5) 0.2968(4) 0.0180(8) Uani 1 d
O20 O 0.3501(6) 0.4261(5) 0.5891(4) 0.0204(12) Uani 1 d
O21 O 0.3672(6) 0.6231(5) 0.4402(4) 0.0199(12) Uani 1 d
O22 O 0.6011(6) 0.1047(5) 0.6010(4) 0.0209(13) Uani 1 d
O23 O 0.2160(6) 0.3038(5) 0.5245(5) 0.0236(13) Uani 1 d
O24 O 0.0939(6) 0.4972(5) 0.3847(5) 0.0255(14) Uani 1 d
O25 O 0.1946(6) 0.6829(6) 0.1176(5) 0.0303(15) Uani 1 d
O26A O 0.450(2) 0.643(2) 0.0005(16) 0.076(6) Uiso 0.5 d
O26B O 0.481(2) 0.580(2) 0.0454(16) 0.081(6) Uiso 0.5 d
C1 C -0.4621(7) 0.1842(7) 0.2448(5) 0.0103(6) Uani 1 d
C2 C 0.1020(7) 0.3090(6) 0.1425(5) 0.0094(9) Uani 1 d
C3 C 0.0597(7) 0.4530(6) 0.1382(5) 0.0097(9) Uani 1 d
H3A H 0.1195 0.4702 0.1671 0.012 Uiso 1 calc
H3B H 0.0757 0.4873 0.0664 0.012 Uiso 1 calc
C4 C -0.5789(7) 0.3105(7) 0.2529(6) 0.0128(7) Uani 1 d
H4A H -0.6045 0.3351 0.1883 0.015 Uiso 1 calc
H4B H -0.6565 0.2986 0.3063 0.015 Uiso 1 calc
C5 C -0.4909(7) 0.0896(6) 0.2022(5) 0.0088(6) Uani 1 d
C6 C 0.1036(7) 0.2483(6) 0.2518(5) 0.0096(15) Uani 1 d
H6A H 0.1798 0.255 0.2676 0.012 Uiso 1 calc
H6B H 0.0203 0.2987 0.2983 0.012 Uiso 1 calc
C7 C -0.0827(7) 0.5246(6) 0.1916(5) 0.0097(10) Uani 1 d
C8 C 0.2435(7) 0.2502(6) 0.0713(5) 0.0095(10) Uani 1 d
C9 C -0.5538(7) 0.4186(7) 0.2762(6) 0.0149(7) Uani 1 d
C10 C -0.4378(7) 0.1270(7) 0.3498(5) 0.0111(15) Uani 1 d
H10A H -0.4294 0.1916 0.3803 0.013 Uiso 1 calc
H10B H -0.5183 0.1094 0.3931 0.013 Uiso 1 calc
C11 C -0.3169(8) 0.0083(7) 0.3526(6) 0.0140(16) Uani 1 d
C12 C 0.1148(7) 0.1111(7) 0.2745(5) 0.0099(15) Uani 1 d
N1 N -0.0047(6) 0.7476(6) 0.2990(5) 0.0137(13) Uani 1 d
H1A H -0.0199 0.6808 0.3407 0.021 Uiso 1 calc
H1B H 0.0352 0.7254 0.2347 0.021 Uiso 1 calc
H1C H -0.084 0.813 0.3008 0.021 Uiso 1 calc
N2 N 0.1284(6) 0.8360(6) 0.4752(4) 0.0120(13) Uani 1 d
H2A H 0.2102 0.7729 0.4671 0.018 Uiso 1 calc
H2B H 0.0942 0.8523 0.541 0.018 Uiso 1 calc
H2C H 0.137 0.9066 0.4358 0.018 Uiso 1 calc
C13 C 0.0357(8) 0.7967(8) 0.4448(6) 0.0177(17) Uani 1 d
H13A H -0.0565 0.8598 0.4618 0.021 Uiso 1 calc
H13B H 0.0342 0.7145 0.4815 0.021 Uiso 1 calc
C14 C 0.0851(8) 0.7864(7) 0.3328(6) 0.0153(16) Uani 1 d
H14A H 0.0871 0.8686 0.2966 0.018 Uiso 1 calc
H14B H 0.1775 0.7235 0.3164 0.018 Uiso 1 calc
N3 N 0.6158(6) 0.7812(6) 0.2323(5) 0.0161(14) Uani 1 d
H3C H 0.612 0.8545 0.1923 0.024 Uiso 1 calc
H3D H 0.7026 0.7343 0.2325 0.024 Uiso 1 calc
H3E H 0.5661 0.7986 0.2964 0.024 Uiso 1 calc
N4 N 0.4347(6) 0.8859(6) 0.0852(5) 0.0184(15) Uani 1 d
H4C H 0.4431 0.9524 0.1029 0.028 Uiso 1 calc
H4D H 0.3592 0.913 0.0636 0.028 Uiso 1 calc
H4E H 0.5075 0.8501 0.0347 0.028 Uiso 1 calc
C15 C 0.5619(8) 0.7098(7) 0.1928(6) 0.0142(16) Uani 1 d
H15A H 0.554 0.6365 0.2416 0.017 Uiso 1 calc
H15B H 0.6253 0.6776 0.1286 0.017 Uiso 1 calc
C16 C 0.4254(8) 0.7908(8) 0.1747(6) 0.0193(18) Uani 1 d
H16A H 0.3838 0.7359 0.164 0.023 Uiso 1 calc
H16B H 0.3666 0.8349 0.2354 0.023 Uiso 1 calc
H9A H -0.179(9) 0.141(5) -0.060(6) 0.03 Uiso 1 d
H14C H -0.106(9) -0.207(5) 0.120(6) 0.03 Uiso 1 d
H20A H 0.293(7) 0.449(6) 0.654(3) 0.03 Uiso 1 d
H20B H 0.356(8) 0.496(5) 0.541(4) 0.03 Uiso 1 d
H21A H 0.362(7) 0.591(8) 0.386(4) 0.03 Uiso 1 d
H21B H 0.453(4) 0.627(8) 0.432(5) 0.03 Uiso 1 d
H22A H 0.620(8) 0.080(6) 0.535(3) 0.03 Uiso 1 d
H22B H 0.633(8) 0.036(5) 0.648(4) 0.03 Uiso 1 d
H23A H 0.275(7) 0.330(6) 0.543(7) 0.03 Uiso 1 d
H23B H 0.248(7) 0.213(2) 0.526(7) 0.03 Uiso 1 d
H24A H 0.112(7) 0.424(5) 0.432(5) 0.03 Uiso 1 d
H24B H 0.169(5) 0.523(7) 0.355(6) 0.03 Uiso 1 d
H25A H 0.275(4) 0.632(3) 0.136(5) 0.03 Uiso 1 d
H25B H 0.190(7) 0.668(7) 0.055(4) 0.03 Uiso 1 d

loop_
_atom_site_aniso_label
_atom_site_aniso_U_11
_atom_site_aniso_U_22
_atom_site_aniso_U_33
_atom_site_aniso_U_23
_atom_site_aniso_U_13
_atom_site_aniso_U_12
U1 0.00596(15) 0.00669(14) 0.00977(15) -0.00256(10) -0.00129(10) -0.00113(10)
Fe2 0.0064(5) 0.0058(5) 0.0075(5) -0.0026(4) -0.0011(4) -0.0005(4)
Fe3 0.0067(5) 0.0064(5) 0.0069(5) -0.0018(4) -0.0012(4) -0.0018(4)
O1 0.010(3) 0.013(3) 0.016(3) -0.001(2) -0.002(2) -0.004(2)
O2 0.008(3) 0.013(3) 0.008(2) -0.005(2) 0.002(2) -0.007(2)
O3 0.007(3) 0.012(3) 0.021(3) 0.001(2) -0.003(2) -0.001(2)
O4 0.013(3) 0.009(2) 0.009(2) -0.002(2) -0.004(2) -0.002(2)
O5 0.0052(13) 0.0096(14) 0.0146(15) -0.0056(12) -0.0018(12) -0.0002(11)
O6 0.0050(15) 0.0090(14) 0.0132(15) -0.0045(12) -0.0017(12) 0.0007(12)
O7 0.017(3) 0.008(2) 0.008(3) -0.001(2) -0.004(2) 0.001(2)
O8 0.009(3) 0.010(3) 0.016(3) -0.007(2) -0.001(2) -0.002(2)
O9 0.011(3) 0.006(2) 0.008(2) -0.0014(19) -0.002(2) -0.003(2)
O10 0.011(3) 0.019(3) 0.018(3) -0.004(2) -0.002(2) -0.007(2)
O11 0.018(3) 0.012(3) 0.011(3) 0.000(2) -0.002(2) -0.005(2)
O12 0.009(3) 0.008(2) 0.010(2) -0.003(2) -0.001(2) -0.002(2)
O13 0.007(3) 0.015(3) 0.009(2) -0.003(2) 0.002(2) -0.005(2)
O14 0.015(3) 0.008(2) 0.006(2) -0.0010(19) -0.003(2) -0.004(2)
O15 0.027(3) 0.016(3) 0.012(3) 0.001(2) -0.007(2) -0.004(2)
O16 0.007(3) 0.009(2) 0.018(3) -0.008(2) 0.003(2) -0.003(2)
O17 0.010(3) 0.009(3) 0.022(3) -0.004(2) -0.004(2) -0.002(2)
O18 0.016(3) 0.006(2) 0.019(3) -0.001(2) -0.004(2) -0.002(2)
O19 0.0101(16) 0.0108(14) 0.0287(17) -0.0093(14) -0.0015(14) 0.0015(13)
O20 0.020(3) 0.021(3) 0.015(3) 0.000(2) 0.001(2) -0.007(3)
O21 0.020(3) 0.019(3) 0.019(3) 0.000(2) -0.005(2) -0.006(3)
O22 0.036(4) 0.020(3) 0.008(3) 0.004(2) -0.007(2) -0.012(3)
O23 0.024(3) 0.014(3) 0.032(3) 0.001(3) -0.011(3) -0.005(3)
O24 0.017(3) 0.017(3) 0.033(3) 0.006(3) -0.005(3) -0.002(2)
O25 0.032(4) 0.042(4) 0.024(3) -0.012(3) -0.002(3) -0.022(3)
C1 0.0051(13) 0.0093(12) 0.0154(13) -0.0056(11) -0.0020(11) 0.0000(11)
C2 0.0087(19) 0.0073(19) 0.0120(19) 0.0030(16) -0.0050(16) -0.0028(16)
C3 0.0088(19) 0.0073(19) 0.0126(19) 0.0031(15) -0.0048(16) -0.0029(16)
C4 0.0064(13) 0.0098(13) 0.0195(15) -0.0067(12) -0.0017(12) 0.0009(11)
C5 0.0042(14) 0.0085(13) 0.0125(14) -0.0044(12) -0.0025(12) 0.0009(11)
C6 0.009(4) 0.008(3) 0.009(3) -0.006(3) -0.001(3) 0.000(3)
C7 0.009(2) 0.007(2) 0.012(2) 0.0028(17) -0.0054(17) -0.0024(17)
C8 0.009(2) 0.0075(19) 0.011(2) 0.0033(17) -0.0051(17) -0.0025(17)
C9 0.0081(14) 0.0100(13) 0.0239(16) -0.0081(13) -0.0019(13) 0.0009(12)
C10 0.012(4) 0.009(4) 0.014(4) -0.004(3) -0.003(3) -0.005(3)
C11 0.016(4) 0.014(4) 0.017(4) 0.005(3) -0.009(3) -0.010(3)
C12 0.007(4) 0.013(4) 0.009(4) -0.004(3) -0.001(3) -0.003(3)
N1 0.016(3) 0.010(3) 0.017(3) -0.004(3) -0.009(3) -0.002(3)
N2 0.013(3) 0.013(3) 0.009(3) 0.001(2) -0.001(3) -0.005(3)
C13 0.021(4) 0.025(4) 0.013(4) -0.003(3) 0.000(3) -0.016(4)
C14 0.018(4) 0.009(4) 0.020(4) -0.002(3) -0.009(3) -0.002(3)
N3 0.015(3) 0.020(3) 0.014(3) 0.004(3) -0.007(3) -0.007(3)
N4 0.009(3) 0.019(4) 0.023(4) 0.004(3) -0.009(3) 0.000(3)
C15 0.017(4) 0.012(4) 0.013(4) 0.002(3) -0.004(3) -0.006(3)
C16 0.019(4) 0.021(4) 0.022(4) 0.006(3) -0.010(4) -0.013(4)

loop_
_atom_type_symbol
_atom_type_description
_atom_type_scat_dispersion_real
_atom_type_scat_dispersion_imag
_atom_type_scat_source
C C 0.0033 0.0016 'International Tables Vol C Tables 4.2.6.8 and 6.1.1.4'
H H 0 0 'International Tables Vol C Tables 4.2.6.8 and 6.1.1.4'
N N 0.0061 0.0033 'International Tables Vol C Tables 4.2.6.8 and 6.1.1.4'
O O 0.0106 0.006 'International Tables Vol C Tables 4.2.6.8 and 6.1.1.4'
Fe Fe 0.3463 0.8444 'International Tables Vol C Tables 4.2.6.8 and 6.1.1.4'
U U -9.6767 9.6646 'International Tables Vol C Tables 4.2.6.8 and 6.1.1.4'

loop_
_geom_angle_atom_site_label_1
_geom_angle_atom_site_label_2
_geom_angle_atom_site_label_3
_geom_angle
_geom_angle_site_symmetry_1
_geom_angle_site_symmetry_3
O3 U1 O1 175.9(2) . .
O3 U1 O12 94.7(2) . .
O1 U1 O12 89.4(2) . .
O3 U1 O2 85.35(19) . .
O1 U1 O2 96.03(19) . .
O12 U1 O2 67.08(16) . .
O3 U1 O5 86.9(2) . .
O1 U1 O5 95.1(2) . .
O12 U1 O5 66.08(16) . .
O2 U1 O5 131.58(16) . .
O3 U1 O17 89.6(2) . .
O1 U1 O17 87.5(2) . .
O12 U1 O17 136.51(17) . .
O2 U1 O17 156.31(17) . .
O5 U1 O17 71.01(17) . .
O3 U1 O16 89.6(2) . .
O1 U1 O16 87.2(2) . .
O12 U1 O16 137.37(16) . .
O2 U1 O16 71.07(16) . .
O5 U1 O16 156.53(16) . .
O17 U1 O16 85.78(16) . .
O3 U1 Fe2 93.02(16) . .
O1 U1 Fe2 90.32(16) . .
O12 U1 Fe2 32.26(12) . .
O2 U1 Fe2 35.02(12) . .
O5 U1 Fe2 98.11(12) . .
O17 U1 Fe2 168.66(12) . .
O16 U1 Fe2 105.24(12) . .
O3 U1 Fe3 93.26(17) . .
O1 U1 Fe3 90.39(16) . .
O12 U1 Fe3 31.61(12) . .
O2 U1 Fe3 98.38(12) . .
O5 U1 Fe3 34.60(12) . .
O17 U1 Fe3 105.02(12) . .
O16 U1 Fe3 168.83(12) . .
Fe2 U1 Fe3 63.84(2) . .
O12 Fe2 O2 83.7(2) . .
O12 Fe2 O9 106.3(2) . 2
O2 Fe2 O9 168.92(19) . 2
O12 Fe2 O14 96.1(2) . 2
O2 Fe2 O14 104.19(19) . 2
O9 Fe2 O14 79.83(19) 2 2
O12 Fe2 O4 96.4(2) . .
O2 Fe2 O4 86.86(19) . .
O9 Fe2 O4 87.32(19) 2 .
O14 Fe2 O4 164.2(2) 2 .
O12 Fe2 O8 161.3(2) . .
O2 Fe2 O8 77.69(19) . .
O9 Fe2 O8 92.34(19) 2 .
O14 Fe2 O8 87.3(2) 2 .
O4 Fe2 O8 84.07(19) . .
O12 Fe2 U1 41.54(14) . .
O2 Fe2 U1 42.42(13) . .
O9 Fe2 U1 146.75(14) 2 .
O14 Fe2 U1 107.32(14) 2 .
O4 Fe2 U1 88.48(14) . .
O8 Fe2 U1 119.99(14) . .
O12 Fe3 O14 105.4(2) . .
O12 Fe3 O5 82.5(2) . .
O14 Fe3 O5 170.5(2) . .
O12 Fe3 O9 97.2(2) . .
O14 Fe3 O9 80.24(19) . .
O5 Fe3 O9 104.28(19) . .
O12 Fe3 O7 100.1(2) . .
O14 Fe3 O7 87.61(19) . .
O5 Fe3 O7 85.8(2) . .
O9 Fe3 O7 160.95(19) . .
O12 Fe3 O6 158.5(2) . .
O14 Fe3 O6 95.85(19) . .
O5 Fe3 O6 76.64(19) . .
O9 Fe3 O6 83.15(19) . .
O7 Fe3 O6 83.57(19) . .
O12 Fe3 U1 40.67(15) . .
O14 Fe3 U1 145.14(14) . .
O5 Fe3 U1 42.01(13) . .
O9 Fe3 U1 107.14(13) . .
O7 Fe3 U1 91.21(14) . .
O6 Fe3 U1 118.64(13) . .
C2 O2 Fe2 112.3(4) . .
C2 O2 U1 129.6(4) . .
Fe2 O2 U1 102.56(19) . .
C12 O4 Fe2 128.6(4) . .
C1 O5 Fe3 113.5(4) . .
C1 O5 U1 130.5(4) . .
Fe3 O5 U1 103.4(2) . .
C5 O6 Fe3 112.1(4) . .
C11 O7 Fe3 129.6(4) . .
C8 O8 Fe2 113.9(4) . .
Fe2 O9 Fe3 99.2(2) 2 .
Fe2 O9 H9A 124(6) 2 .
Fe3 O9 H9A 112(5) . .
Fe3 O12 Fe2 145.9(3) . .
Fe3 O12 U1 107.7(2) . .
Fe2 O12 U1 106.2(2) . .
Fe3 O14 Fe2 100.7(2) . 2
Fe3 O14 H14C 123(6) . .
Fe2 O14 H14C 121(5) 2 .
C7 O16 U1 137.3(4) . .
C9 O17 U1 138.0(5) . .
H20A O20 H20B 114(3) . .
H22A O22 H22B 113(3) . .
H25A O25 H25B 115(3) . .
O5 C1 C4 110.6(6) . .
O5 C1 C5 106.1(6) . .
C4 C1 C5 111.0(6) . .
O5 C1 C10 110.3(5) . .
C4 C1 C10 110.5(6) . .
C5 C1 C10 108.2(6) . .
O2 C2 C3 109.8(5) . .
O2 C2 C6 109.9(5) . .
C3 C2 C6 110.0(6) . .
O2 C2 C8 107.1(6) . .
C3 C2 C8 111.2(6) . .
C6 C2 C8 108.7(5) . .
C7 C3 C2 116.9(6) . .
C7 C3 H3A 108.1 . .
C2 C3 H3A 108.1 . .
C7 C3 H3B 108.1 . .
C2 C3 H3B 108.1 . .
H3A C3 H3B 107.3 . .
C9 C4 C1 116.2(6) . .
C9 C4 H4A 108.2 . .
C1 C4 H4A 108.2 . .
C9 C4 H4B 108.2 . .
C1 C4 H4B 108.2 . .
H4A C4 H4B 107.4 . .
O10 C5 O6 122.2(6) . .
O10 C5 C1 120.2(6) . .
O6 C5 C1 117.5(6) . .
C12 C6 C2 116.9(6) . .
C12 C6 H6A 108.1 . .
C2 C6 H6A 108.1 . .
C12 C6 H6B 108.1 . .
C2 C6 H6B 108.1 . .
H6A C6 H6B 107.3 . .
O18 C7 O16 121.5(7) . .
O18 C7 C3 117.3(6) . .
O16 C7 C3 121.2(6) . .
O13 C8 O8 124.2(7) . .
O13 C8 C2 120.4(6) . .
O8 C8 C2 115.4(6) . .
O19 C9 O17 121.2(7) . .
O19 C9 C4 117.0(6) . .
O17 C9 C4 121.7(6) . .
C11 C10 C1 116.7(6) . .
C11 C10 H10A 108.1 . .
C1 C10 H10A 108.1 . .
C11 C10 H10B 108.1 . .
C1 C10 H10B 108.1 . .
H10A C10 H10B 107.3 . .
O15 C11 O7 121.9(7) . .
O15 C11 C10 116.7(7) . .
O7 C11 C10 121.5(6) . .
O11 C12 O4 122.7(6) . .
O11 C12 C6 116.1(6) . .
O4 C12 C6 121.2(6) . .
C14 N1 H1A 109.5 . .
C14 N1 H1B 109.5 . .
H1A N1 H1B 109.5 . .
C14 N1 H1C 109.5 . .
H1A N1 H1C 109.5 . .
H1B N1 H1C 109.5 . .
C13 N2 H2A 109.5 . .
C13 N2 H2B 109.5 . .
H2A N2 H2B 109.5 . .
C13 N2 H2C 109.5 . .
H2A N2 H2C 109.5 . .
H2B N2 H2C 109.5 . .
N2 C13 C14 108.4(6) . .
N2 C13 H13A 110 . .
C14 C13 H13A 110 . .
N2 C13 H13B 110 . .
C14 C13 H13B 110 . .
H13A C13 H13B 108.4 . .
N1 C14 C13 110.3(6) . .
N1 C14 H14A 109.6 . .
C13 C14 H14A 109.6 . .
N1 C14 H14B 109.6 . .
C13 C14 H14B 109.6 . .
H14A C14 H14B 108.1 . .
C15 N3 H3C 109.5 . .
C15 N3 H3D 109.5 . .
H3C N3 H3D 109.5 . .
C15 N3 H3E 109.5 . .
H3C N3 H3E 109.5 . .
H3D N3 H3E 109.5 . .
C16 N4 H4C 109.5 . .
C16 N4 H4D 109.5 . .
H4C N4 H4D 109.5 . .
C16 N4 H4E 109.5 . .
H4C N4 H4E 109.5 . .
H4D N4 H4E 109.5 . .
N3 C15 C16 111.9(6) . .
N3 C15 H15A 109.2 . .
C16 C15 H15A 109.2 . .
N3 C15 H15B 109.2 . .
C16 C15 H15B 109.2 . .
H15A C15 H15B 107.9 . .
N4 C16 C15 112.2(6) . .
N4 C16 H16A 109.2 . .
C15 C16 H16A 109.2 . .
N4 C16 H16B 109.2 . .
C15 C16 H16B 109.2 . .
H16A C16 H16B 107.9 . .

loop_
_geom_bond_atom_site_label_1
_geom_bond_atom_site_label_2
_geom_bond_distance
_geom_bond_site_symmetry_2
U1 O3 1.787(5) .
U1 O1 1.794(5) .
U1 O12 2.341(5) .
U1 O2 2.343(5) .
U1 O5 2.354(5) .
U1 O17 2.362(5) .
U1 O16 2.395(5) .
U1 Fe2 3.3904(10) .
U1 Fe3 3.4222(10) .
Fe2 O12 1.885(5) .
Fe2 O2 1.994(5) .
Fe2 O9 2.009(5) 2
Fe2 O14 2.014(5) 2
Fe2 O4 2.058(5) .
Fe2 O8 2.102(5) .
Fe3 O12 1.883(5) .
Fe3 O14 1.977(5) .
Fe3 O5 1.998(5) .
Fe3 O9 2.028(5) .
Fe3 O7 2.099(5) .
Fe3 O6 2.119(5) .
O2 C2 1.411(8) .
O4 C12 1.279(8) .
O5 C1 1.403(9) .
O6 C5 1.275(8) .
O7 C11 1.284(9) .
O8 C8 1.281(9) .
O9 Fe2 2.009(5) 2
O10 C5 1.257(9) .
O11 C12 1.249(8) .
O13 C8 1.248(8) .
O14 Fe2 2.014(5) 2
O15 C11 1.259(9) .
O16 C7 1.272(8) .
O17 C9 1.269(9) .
O18 C7 1.254(8) .
O19 C9 1.251(9) .
O26A O26B 0.89(2) .
C1 C4 1.527(9) .
C1 C5 1.541(10) .
C1 C10 1.546(10) .
C2 C3 1.542(9) .
C2 C6 1.550(9) .
C2 C8 1.551(10) .
C3 C7 1.502(10) .
C3 H3A 0.99 .
C3 H3B 0.99 .
C4 C9 1.516(10) .
C4 H4A 0.99 .
C4 H4B 0.99 .
C6 C12 1.523(9) .
C6 H6A 0.99 .
C6 H6B 0.99 .
C10 C11 1.507(10) .
C10 H10A 0.99 .
C10 H10B 0.99 .
N1 C14 1.493(9) .
N1 H1A 0.91 .
N1 H1B 0.91 .
N1 H1C 0.91 .
N2 C13 1.498(9) .
N2 H2A 0.91 .
N2 H2B 0.91 .
N2 H2C 0.91 .
C13 C14 1.505(10) .
C13 H13A 0.99 .
C13 H13B 0.99 .
C14 H14A 0.99 .
C14 H14B 0.99 .
N3 C15 1.482(9) .
N3 H3C 0.91 .
N3 H3D 0.91 .
N3 H3E 0.91 .
N4 C16 1.494(9) .
N4 H4C 0.91 .
N4 H4D 0.91 .
N4 H4E 0.91 .
C15 C16 1.520(10) .
C15 H15A 0.99 .
C15 H15B 0.99 .
C16 H16A 0.99 .
C16 H16B 0.99 .
